data_4081275
loop_
_publ_author_name
'Wooles, Ashley J.'
'Lewis, William'
'Blake, Alexander J.'
'Liddle, Stephen T.'

_publ_section_title
;
 \b-Diketiminate Derivatives of Alkali Metals and Uranium
;
_journal_issue 18
_journal_name_full Organometallics
_journal_page_first 5058
_journal_paper_doi 10.1021/om400435b
_journal_volume 32
_journal_year 2013
_chemical_formula_moiety 'C39 H56 I N2 U'
_chemical_formula_sum 'C39 H56 I N2 U'
_chemical_formula_weight 917.78
_chemical_name_systematic
;
 ?
;
_space_group_crystal_system orthorhombic
_space_group_IT_number 61
_space_group_name_Hall '-P 2ac 2ab'
_space_group_name_H-M_alt 'P b c a'
_symmetry_space_group_name_Hall '-P 2ac 2ab'
_symmetry_space_group_name_H-M 'P b c a'
_atom_sites_solution_hydrogens 'geom, Me from difmap'
_atom_sites_solution_primary direct
_audit_creation_method SHELXL-2012
_cell_angle_alpha 90
_cell_angle_beta 90
_cell_angle_gamma 90
_cell_formula_units_Z 8
_cell_length_a 19.6738(13)
_cell_length_b 18.0264(12)
_cell_length_c 21.1293(14)
_cell_measurement_reflns_used 21574
_cell_measurement_temperature 90(2)
_cell_measurement_theta_max 27.51
_cell_measurement_theta_min 2.36
_cell_volume 7493.5(9)
_computing_cell_refinement 'Bruker SAINT version 6.36A (Bruker, 2002)'
_computing_data_collection 'Bruker SMART version 5.625 (Bruker, 2001)'
_computing_data_reduction 'Bruker SAINT; SHELXTL (Sheldrick, 2008)'
_computing_molecular_graphics 'SHELXTL (Sheldrick, 2008)'
_computing_publication_material 'enCIFer (Allen et al., 2004); PLATON (Spek, 2009)'
_computing_structure_refinement 'SHELXL-2012 (Sheldrick, 2012)'
_computing_structure_solution 'SHELXTL (Sheldrick, 2008)'
_diffrn_ambient_temperature 90(2)
_diffrn_detector_area_resol_mean 8.366
_diffrn_measured_fraction_theta_full 0.999
_diffrn_measured_fraction_theta_max 0.998
_diffrn_measurement_device_type 'Bruker SMART APEX CCD area detector'
_diffrn_measurement_method \w
_diffrn_radiation_monochromator graphite
_diffrn_radiation_source 'normal-focus sealed tube'
_diffrn_radiation_type MoK\a
_diffrn_radiation_wavelength 0.71073
_diffrn_reflns_av_R_equivalents 0.034
_diffrn_reflns_Laue_measured_fraction_full 0.999
_diffrn_reflns_Laue_measured_fraction_max 0.998
_diffrn_reflns_limit_h_max 25
_diffrn_reflns_limit_h_min -25
_diffrn_reflns_limit_k_max 23
_diffrn_reflns_limit_k_min -23
_diffrn_reflns_limit_l_max 27
_diffrn_reflns_limit_l_min -26
_diffrn_reflns_number 64631
_diffrn_reflns_point_group_measured_fraction_full 0.999
_diffrn_reflns_point_group_measured_fraction_max 0.998
_diffrn_reflns_theta_full 25.000
_diffrn_reflns_theta_max 27.523
_diffrn_reflns_theta_min 1.928
_exptl_absorpt_coefficient_mu 5.183
_exptl_absorpt_correction_T_max 0.123
_exptl_absorpt_correction_T_min 0.089
_exptl_absorpt_correction_type multi-scan
_exptl_absorpt_process_details 'SADABS 2007/2'
_exptl_crystal_colour 'DARK BLUE'
_exptl_crystal_density_diffrn 1.627
_exptl_crystal_description BLOCK
_exptl_crystal_F_000 3592
_exptl_crystal_size_max 0.40
_exptl_crystal_size_mid 0.30
_exptl_crystal_size_min 0.29
_refine_diff_density_max 2.61
_refine_diff_density_min -0.45
_refine_diff_density_rms 0.12
_refine_ls_extinction_method none
_refine_ls_goodness_of_fit_ref 1.07
_refine_ls_hydrogen_treatment constr
_refine_ls_matrix_type full
_refine_ls_number_parameters 403
_refine_ls_number_reflns 8611
_refine_ls_number_restraints 0
_refine_ls_restrained_S_all 1.07
_refine_ls_R_factor_all 0.0304
_refine_ls_R_factor_gt 0.0246
_refine_ls_shift/su_max 0.004
_refine_ls_shift/su_mean 0.000
_refine_ls_structure_factor_coef Fsqd
_refine_ls_weighting_details
;
 w=1/[\s^2^(Fo^2^)+(0.0364P)^2^+4.0879P]
 where P=(Fo^2^+2Fc^2^)/3
;
_refine_ls_weighting_scheme calc
_refine_ls_wR_factor_gt 0.0596
_refine_ls_wR_factor_ref 0.0625
_reflns_Friedel_coverage 0.000
_reflns_number_gt 7538
_reflns_number_total 8611
_reflns_threshold_expression 'I > 2\s(I)'
_cod_data_source_file om400435b_si_001.cif
_cod_data_source_block 5
_cod_database_code 4081275
_nottingham_internal_coll_name UAWALT
_nottingham_internal_coll_number 11969
_nottingham_internal_coll_type sphere
_nottingham_internal_coll_frame_time 25
_nottingham_internal_coll_frame_width 0.3
_nottingham_internal_coll_frame_method \w
_nottingham_internal_coll_user AW
_nottingham_internal_coll_date 31/10/2012
_nottingham_internal_coll_location NOTTS
_nottingham_internal_process_user AW
_nottingham_internal_process_date 01/11/2012
_nottingham_internal_solution_user AW
_nottingham_internal_solution_date 01/11/2012
_nottingham_internal_refinement_user AW
_nottingham_internal_refinement_date 01/11/2012
_nottingham_internal_validation_user AJB
_nottingham_internal_validation_date 15/1/2013
_shelx_space_group_comment
;
The symmetry employed for this shelxl refinement is uniquely defined
by the following loop, which should always be used as a source of
symmetry information in preference to the above space-group names.
They are only intended as comments.
;
_shelx_estimated_absorpt_t_min 0.231
_shelx_estimated_absorpt_t_max 0.315
_diffrn_reflns_sigmai/neti 0.020

loop_
_space_group_symop_operation_xyz
'x, y, z'
'-x+1/2, -y, z+1/2'
'x+1/2, -y+1/2, -z'
'-x, y+1/2, -z+1/2'
'-x, -y, -z'
'x-1/2, y, -z-1/2'
'-x-1/2, y-1/2, z'
'x, -y-1/2, z-1/2'

loop_
_atom_site_label
_atom_site_type_symbol
_atom_site_fract_x
_atom_site_fract_y
_atom_site_fract_z
_atom_site_U_iso_or_equiv
_atom_site_adp_type
_atom_site_occupancy
_atom_site_site_symmetry_order
_atom_site_calc_flag
_atom_site_refinement_flags
U1 U 0.401152(5) 0.184939(5) 0.581745(5) 0.01902(4) Uani 1 1 d D
I2 I 0.489645(10) 0.204509(11) 0.463756(9) 0.02964(6) Uani 1 1 d D
N1 N 0.46112(11) 0.10530(12) 0.65437(11) 0.0207(5) Uani 1 1 d D
N2 N 0.33755(11) 0.07264(13) 0.56719(11) 0.0208(5) Uani 1 1 d D
C1 C 0.44557(14) 0.00781(16) 0.57624(12) 0.0222(6) Uani 1 1 d D
H1 H 0.4723 -0.0270 0.5534 0.027 Uiso 1 1 calc RD
C2 C 0.48028(13) 0.04228(15) 0.62674(13) 0.0210(5) Uani 1 1 d D
C3 C 0.54388(14) 0.00157(16) 0.64854(14) 0.0273(6) Uani 1 1 d D
H3A H 0.5832 0.0197 0.6247 0.041 Uiso 1 1 calc RD
H3B H 0.5383 -0.0518 0.6412 0.041 Uiso 1 1 calc RD
H3C H 0.5510 0.0106 0.6938 0.041 Uiso 1 1 calc RD
C4 C 0.49643(13) 0.13167(15) 0.70967(13) 0.0209(5) Uani 1 1 d D
C5 C 0.46697(14) 0.12030(16) 0.76976(13) 0.0248(6) Uani 1 1 d D
C6 C 0.49863(14) 0.15174(17) 0.82241(14) 0.0289(6) Uani 1 1 d D
H6 H 0.4798 0.1441 0.8633 0.035 Uiso 1 1 calc RD
C7 C 0.55714(16) 0.19395(17) 0.81605(15) 0.0313(7) Uani 1 1 d D
H7 H 0.5774 0.2159 0.8523 0.038 Uiso 1 1 calc RD
C8 C 0.58610(15) 0.20414(17) 0.75700(15) 0.0285(6) Uani 1 1 d D
H8 H 0.6263 0.2331 0.7533 0.034 Uiso 1 1 calc RD
C9 C 0.55755(14) 0.17282(15) 0.70291(13) 0.0229(6) Uani 1 1 d D
C10 C 0.59180(14) 0.18467(15) 0.63910(15) 0.0245(6) Uani 1 1 d D
H10 H 0.5669 0.1543 0.6070 0.029 Uiso 1 1 calc RD
C11 C 0.58732(17) 0.26559(18) 0.61898(17) 0.0352(7) Uani 1 1 d D
H11A H 0.5397 0.2814 0.6191 0.053 Uiso 1 1 calc RD
H11B H 0.6061 0.2711 0.5763 0.053 Uiso 1 1 calc RD
H11C H 0.6133 0.2963 0.6486 0.053 Uiso 1 1 calc RD
C12 C 0.66643(14) 0.15906(18) 0.63966(14) 0.0287(6) Uani 1 1 d D
H12A H 0.6925 0.1901 0.6690 0.043 Uiso 1 1 calc RD
H12B H 0.6855 0.1636 0.5970 0.043 Uiso 1 1 calc RD
H12C H 0.6688 0.1072 0.6534 0.043 Uiso 1 1 calc RD
C13 C 0.40270(14) 0.07366(18) 0.77712(14) 0.0278(6) Uani 1 1 d D
H13 H 0.3738 0.0828 0.7390 0.033 Uiso 1 1 calc RD
C14 C 0.36061(16) 0.0943(2) 0.83527(15) 0.0367(7) Uani 1 1 d D
H14A H 0.3846 0.0785 0.8736 0.055 Uiso 1 1 calc RD
H14B H 0.3163 0.0695 0.8331 0.055 Uiso 1 1 calc RD
H14C H 0.3539 0.1482 0.8363 0.055 Uiso 1 1 calc RD
C15 C 0.41969(18) -0.00924(18) 0.77842(16) 0.0372(7) Uani 1 1 d D
H15A H 0.4417 -0.0233 0.7386 0.056 Uiso 1 1 calc RD
H15B H 0.3778 -0.0379 0.7837 0.056 Uiso 1 1 calc RD
H15C H 0.4505 -0.0195 0.8138 0.056 Uiso 1 1 calc RD
C16 C 0.37867(14) 0.01537(15) 0.55339(12) 0.0216(5) Uani 1 1 d D
C17 C 0.35346(15) -0.04773(16) 0.51234(14) 0.0261(6) Uani 1 1 d D
H17A H 0.3095 -0.0652 0.5283 0.039 Uiso 1 1 calc RD
H17B H 0.3864 -0.0885 0.5134 0.039 Uiso 1 1 calc RD
H17C H 0.3481 -0.0303 0.4687 0.039 Uiso 1 1 calc RD
C18 C 0.26638(14) 0.06872(14) 0.55064(13) 0.0211(5) Uani 1 1 d D
C19 C 0.21955(14) 0.05100(15) 0.59921(13) 0.0230(6) Uani 1 1 d D
C20 C 0.15033(15) 0.05534(16) 0.58500(14) 0.0278(6) Uani 1 1 d D
H20 H 0.1179 0.0452 0.6172 0.033 Uiso 1 1 calc RD
C21 C 0.12802(15) 0.07400(17) 0.52528(15) 0.0297(6) Uani 1 1 d D
H21 H 0.0807 0.0772 0.5169 0.036 Uiso 1 1 calc RD
C22 C 0.17429(15) 0.08813(16) 0.47763(14) 0.0278(6) Uani 1 1 d D
H22 H 0.1583 0.0991 0.4363 0.033 Uiso 1 1 calc RD
C23 C 0.24443(14) 0.08660(15) 0.48916(13) 0.0227(5) Uani 1 1 d D
C24 C 0.29343(14) 0.10605(15) 0.43614(13) 0.0236(6) Uani 1 1 d D
H24 H 0.3401 0.0915 0.4501 0.028 Uiso 1 1 calc RD
C25 C 0.29371(18) 0.18939(16) 0.42367(15) 0.0306(7) Uani 1 1 d D
H25A H 0.2479 0.2055 0.4117 0.046 Uiso 1 1 calc RD
H25B H 0.3255 0.2006 0.3892 0.046 Uiso 1 1 calc RD
H25C H 0.3079 0.2156 0.4621 0.046 Uiso 1 1 calc RD
C26 C 0.27793(16) 0.06439(18) 0.37439(14) 0.0333(7) Uani 1 1 d D
H26A H 0.2771 0.0109 0.3826 0.050 Uiso 1 1 calc RD
H26B H 0.3132 0.0755 0.3430 0.050 Uiso 1 1 calc RD
H26C H 0.2336 0.0802 0.3581 0.050 Uiso 1 1 calc RD
C27 C 0.24389(15) 0.02788(16) 0.66455(13) 0.0260(6) Uani 1 1 d D
H27 H 0.2832 0.0604 0.6759 0.031 Uiso 1 1 calc RD
C28 C 0.19064(17) 0.03658(18) 0.71628(15) 0.0369(7) Uani 1 1 d D
H28A H 0.1711 0.0865 0.7143 0.055 Uiso 1 1 calc RD
H28B H 0.2119 0.0291 0.7577 0.055 Uiso 1 1 calc RD
H28C H 0.1546 -0.0003 0.7102 0.055 Uiso 1 1 calc RD
C29 C 0.26925(16) -0.05243(16) 0.66521(15) 0.0304(6) Uani 1 1 d D
H29A H 0.2332 -0.0853 0.6498 0.046 Uiso 1 1 calc RD
H29B H 0.2815 -0.0665 0.7085 0.046 Uiso 1 1 calc RD
H29C H 0.3092 -0.0569 0.6378 0.046 Uiso 1 1 calc RD
C30 C 0.38480(15) 0.30445(15) 0.66271(14) 0.0244(6) Uani 1 1 d D
C31 C 0.39516(14) 0.33800(16) 0.60291(15) 0.0236(6) Uani 1 1 d D
C32 C 0.33785(14) 0.32237(15) 0.56413(14) 0.0227(6) Uani 1 1 d D
C33 C 0.29161(14) 0.27832(15) 0.59995(14) 0.0239(6) Uani 1 1 d D
C34 C 0.32106(15) 0.26745(15) 0.66074(14) 0.0257(6) Uani 1 1 d D
C35 C 0.42713(18) 0.31606(17) 0.72179(16) 0.0353(7) Uani 1 1 d D
H35A H 0.4288 0.2698 0.7461 0.053 Uiso 1 1 calc RD
H35B H 0.4066 0.3552 0.7477 0.053 Uiso 1 1 calc RD
H35C H 0.4733 0.3307 0.7098 0.053 Uiso 1 1 calc RD
C36 C 0.45246(15) 0.38818(17) 0.58270(15) 0.0302(7) Uani 1 1 d D
H36A H 0.4842 0.3948 0.6180 0.045 Uiso 1 1 calc RD
H36B H 0.4340 0.4365 0.5702 0.045 Uiso 1 1 calc RD
H36C H 0.4764 0.3659 0.5468 0.045 Uiso 1 1 calc RD
C37 C 0.32664(16) 0.35703(16) 0.50025(14) 0.0292(6) Uani 1 1 d D
H37A H 0.3624 0.3406 0.4711 0.044 Uiso 1 1 calc RD
H37B H 0.3281 0.4112 0.5042 0.044 Uiso 1 1 calc RD
H37C H 0.2822 0.3419 0.4838 0.044 Uiso 1 1 calc RD
C38 C 0.21979(14) 0.25824(17) 0.58138(15) 0.0308(7) Uani 1 1 d D
H38A H 0.2143 0.2643 0.5356 0.046 Uiso 1 1 calc RD
H38B H 0.1878 0.2908 0.6035 0.046 Uiso 1 1 calc RD
H38C H 0.2107 0.2065 0.5930 0.046 Uiso 1 1 calc RD
C39 C 0.28551(18) 0.23324(18) 0.71646(15) 0.0382(8) Uani 1 1 d D
H39A H 0.2538 0.1951 0.7016 0.057 Uiso 1 1 calc RD
H39B H 0.2603 0.2717 0.7394 0.057 Uiso 1 1 calc RD
H39C H 0.3192 0.2107 0.7447 0.057 Uiso 1 1 calc RD

loop_
_atom_site_aniso_label
_atom_site_aniso_U_11
_atom_site_aniso_U_22
_atom_site_aniso_U_33
_atom_site_aniso_U_23
_atom_site_aniso_U_13
_atom_site_aniso_U_12
U1 0.02015(6) 0.01633(6) 0.02059(6) 0.00050(3) 0.00059(4) 0.00032(3)
I2 0.03126(10) 0.02930(11) 0.02837(11) 0.00484(8) 0.00818(8) 0.00372(8)
N1 0.0206(11) 0.0216(11) 0.0199(11) -0.0005(9) -0.0004(9) 0.0001(9)
N2 0.0219(11) 0.0195(11) 0.0209(11) 0.0005(9) -0.0007(9) 0.0004(9)
C1 0.0217(13) 0.0232(14) 0.0216(14) -0.0031(10) 0.0029(10) 0.0025(11)
C2 0.0191(12) 0.0229(13) 0.0211(13) 0.0025(10) 0.0017(10) -0.0009(10)
C3 0.0237(14) 0.0264(15) 0.0319(16) -0.0021(12) -0.0014(12) 0.0029(11)
C4 0.0201(13) 0.0210(13) 0.0216(13) -0.0022(10) -0.0033(10) 0.0029(10)
C5 0.0225(13) 0.0258(14) 0.0262(15) -0.0002(11) -0.0013(11) 0.0025(11)
C6 0.0268(15) 0.0352(17) 0.0247(15) -0.0030(12) -0.0021(12) 0.0045(12)
C7 0.0264(15) 0.0378(17) 0.0298(16) -0.0116(13) -0.0065(12) 0.0039(12)
C8 0.0225(13) 0.0300(15) 0.0330(17) -0.0047(13) -0.0025(12) 0.0013(11)
C9 0.0205(13) 0.0230(14) 0.0251(14) -0.0013(11) -0.0001(11) 0.0028(10)
C10 0.0229(14) 0.0258(15) 0.0249(15) -0.0002(11) -0.0008(11) -0.0016(10)
C11 0.0364(17) 0.0278(16) 0.0413(19) 0.0045(14) 0.0011(14) 0.0018(13)
C12 0.0239(14) 0.0321(16) 0.0301(16) -0.0019(12) 0.0016(12) -0.0019(12)
C13 0.0265(14) 0.0370(17) 0.0198(14) 0.0019(12) -0.0019(11) -0.0020(12)
C14 0.0318(16) 0.047(2) 0.0313(17) 0.0009(14) 0.0080(13) -0.0039(14)
C15 0.0401(18) 0.0360(18) 0.0355(18) 0.0015(14) 0.0023(14) -0.0052(14)
C16 0.0240(13) 0.0228(14) 0.0179(13) 0.0011(10) 0.0011(11) -0.0013(11)
C17 0.0292(14) 0.0219(14) 0.0273(15) -0.0037(11) -0.0037(12) 0.0041(11)
C18 0.0224(13) 0.0158(13) 0.0250(14) -0.0030(10) -0.0016(11) 0.0003(10)
C19 0.0263(14) 0.0165(13) 0.0261(14) -0.0016(11) 0.0004(11) 0.0010(10)
C20 0.0253(14) 0.0226(15) 0.0356(17) -0.0021(12) 0.0036(12) -0.0018(11)
C21 0.0216(14) 0.0269(15) 0.0405(18) 0.0006(12) -0.0031(12) -0.0001(11)
C22 0.0276(14) 0.0224(14) 0.0333(16) 0.0017(12) -0.0088(12) 0.0024(11)
C23 0.0223(13) 0.0171(13) 0.0287(15) -0.0018(11) -0.0013(11) 0.0017(10)
C24 0.0264(14) 0.0232(14) 0.0213(13) -0.0031(11) -0.0031(11) 0.0009(11)
C25 0.0342(17) 0.0237(16) 0.0338(17) 0.0039(11) 0.0047(13) 0.0005(12)
C26 0.0334(16) 0.0389(18) 0.0275(16) -0.0077(13) -0.0055(13) 0.0009(13)
C27 0.0302(15) 0.0230(14) 0.0249(15) -0.0001(11) -0.0002(12) -0.0024(11)
C28 0.0463(19) 0.0341(17) 0.0303(17) 0.0050(13) 0.0074(14) 0.0057(14)
C29 0.0351(15) 0.0271(15) 0.0291(16) 0.0027(12) -0.0014(13) 0.0040(12)
C30 0.0281(14) 0.0205(14) 0.0248(15) -0.0054(11) 0.0003(12) 0.0043(11)
C31 0.0229(14) 0.0178(13) 0.0301(15) -0.0020(12) 0.0017(11) 0.0008(10)
C32 0.0226(14) 0.0178(13) 0.0278(14) -0.0010(11) 0.0003(11) 0.0029(10)
C33 0.0221(13) 0.0171(13) 0.0326(15) -0.0029(11) 0.0036(11) 0.0022(10)
C34 0.0295(15) 0.0180(13) 0.0296(15) -0.0009(11) 0.0067(12) 0.0046(11)
C35 0.0400(18) 0.0290(17) 0.0370(18) -0.0077(13) -0.0128(15) 0.0080(13)
C36 0.0245(15) 0.0202(15) 0.0459(19) 0.0023(12) -0.0014(12) -0.0008(11)
C37 0.0349(16) 0.0207(14) 0.0319(16) 0.0005(12) -0.0041(13) 0.0022(12)
C38 0.0222(14) 0.0218(15) 0.0482(19) -0.0048(13) 0.0029(13) -0.0002(11)
C39 0.048(2) 0.0301(16) 0.0359(18) 0.0022(14) 0.0166(15) 0.0074(14)

loop_
_atom_type_symbol
_atom_type_description
_atom_type_scat_dispersion_real
_atom_type_scat_dispersion_imag
_atom_type_scat_source
C C 0.0033 0.0016 'International Tables Vol C Tables 4.2.6.8 and 6.1.1.4'
H H 0.0000 0.0000 'International Tables Vol C Tables 4.2.6.8 and 6.1.1.4'
N N 0.0061 0.0033 'International Tables Vol C Tables 4.2.6.8 and 6.1.1.4'
I I -0.4742 1.8119 'International Tables Vol C Tables 4.2.6.8 and 6.1.1.4'
U U -9.6767 9.6646 'International Tables Vol C Tables 4.2.6.8 and 6.1.1.4'

loop_
_geom_angle_atom_site_label_1
_geom_angle_atom_site_label_2
_geom_angle_atom_site_label_3
_geom_angle
N2 U1 N1 80.47(7)
N2 U1 C34 103.68(8)
N1 U1 C34 102.55(8)
N2 U1 C33 97.19(8)
N1 U1 C33 131.03(8)
C34 U1 C33 29.99(9)
N2 U1 C30 132.43(8)
N1 U1 C30 97.29(8)
C34 U1 C30 29.91(9)
C33 U1 C30 49.40(9)
N2 U1 C32 119.86(8)
N1 U1 C32 146.11(8)
C34 U1 C32 48.94(9)
C33 U1 C32 29.70(8)
C30 U1 C32 48.83(9)
N2 U1 C31 146.15(8)
N1 U1 C31 120.42(8)
C34 U1 C31 48.84(8)
C33 U1 C31 48.98(8)
C30 U1 C31 29.46(9)
C32 U1 C31 29.45(8)
N2 U1 I2 106.82(5)
N1 U1 I2 107.99(5)
C34 U1 I2 139.64(6)
C33 U1 I2 119.15(6)
C30 U1 I2 118.65(6)
C32 U1 I2 92.45(6)
C31 U1 I2 92.32(6)
C2 N1 C4 120.0(2)
C2 N1 U1 111.56(17)
C4 N1 U1 123.80(16)
C16 N2 C18 119.6(2)
C16 N2 U1 111.22(17)
C18 N2 U1 125.29(17)
C16 C1 C2 132.0(3)
C16 C1 H1 114.0
C2 C1 H1 114.0
N1 C2 C1 124.8(2)
N1 C2 C3 120.8(2)
C1 C2 C3 114.5(2)
C2 C3 H3A 109.5
C2 C3 H3B 109.5
H3A C3 H3B 109.5
C2 C3 H3C 109.5
H3A C3 H3C 109.5
H3B C3 H3C 109.5
C5 C4 C9 121.0(2)
C5 C4 N1 118.9(2)
C9 C4 N1 120.0(2)
C6 C5 C4 118.4(3)
C6 C5 C13 120.8(3)
C4 C5 C13 120.8(2)
C7 C6 C5 121.1(3)
C7 C6 H6 119.5
C5 C6 H6 119.5
C8 C7 C6 120.1(3)
C8 C7 H7 119.9
C6 C7 H7 119.9
C7 C8 C9 121.3(3)
C7 C8 H8 119.3
C9 C8 H8 119.3
C8 C9 C4 118.1(3)
C8 C9 C10 119.4(3)
C4 C9 C10 122.5(2)
C11 C10 C9 110.9(2)
C11 C10 C12 110.2(2)
C9 C10 C12 111.9(2)
C11 C10 H10 107.9
C9 C10 H10 107.9
C12 C10 H10 107.9
C10 C11 H11A 109.5
C10 C11 H11B 109.5
H11A C11 H11B 109.5
C10 C11 H11C 109.5
H11A C11 H11C 109.5
H11B C11 H11C 109.5
C10 C12 H12A 109.5
C10 C12 H12B 109.5
H12A C12 H12B 109.5
C10 C12 H12C 109.5
H12A C12 H12C 109.5
H12B C12 H12C 109.5
C5 C13 C14 113.4(3)
C5 C13 C15 111.0(2)
C14 C13 C15 110.0(3)
C5 C13 H13 107.4
C14 C13 H13 107.4
C15 C13 H13 107.4
C13 C14 H14A 109.5
C13 C14 H14B 109.5
H14A C14 H14B 109.5
C13 C14 H14C 109.5
H14A C14 H14C 109.5
H14B C14 H14C 109.5
C13 C15 H15A 109.5
C13 C15 H15B 109.5
H15A C15 H15B 109.5
C13 C15 H15C 109.5
H15A C15 H15C 109.5
H15B C15 H15C 109.5
N2 C16 C1 124.2(2)
N2 C16 C17 120.3(2)
C1 C16 C17 115.5(2)
C16 C17 H17A 109.5
C16 C17 H17B 109.5
H17A C17 H17B 109.5
C16 C17 H17C 109.5
H17A C17 H17C 109.5
H17B C17 H17C 109.5
C23 C18 C19 121.4(3)
C23 C18 N2 120.6(2)
C19 C18 N2 117.8(2)
C20 C19 C18 117.8(3)
C20 C19 C27 121.2(3)
C18 C19 C27 121.0(2)
C21 C20 C19 121.4(3)
C21 C20 H20 119.3
C19 C20 H20 119.3
C20 C21 C22 120.2(3)
C20 C21 H21 119.9
C22 C21 H21 119.9
C21 C22 C23 121.2(3)
C21 C22 H22 119.4
C23 C22 H22 119.4
C22 C23 C18 117.9(3)
C22 C23 C24 119.5(3)
C18 C23 C24 122.6(2)
C23 C24 C25 110.9(2)
C23 C24 C26 112.8(2)
C25 C24 C26 109.6(2)
C23 C24 H24 107.8
C25 C24 H24 107.8
C26 C24 H24 107.8
C24 C25 H25A 109.5
C24 C25 H25B 109.5
H25A C25 H25B 109.5
C24 C25 H25C 109.5
H25A C25 H25C 109.5
H25B C25 H25C 109.5
C24 C26 H26A 109.5
C24 C26 H26B 109.5
H26A C26 H26B 109.5
C24 C26 H26C 109.5
H26A C26 H26C 109.5
H26B C26 H26C 109.5
C19 C27 C28 114.0(2)
C19 C27 C29 111.7(2)
C28 C27 C29 108.4(2)
C19 C27 H27 107.5
C28 C27 H27 107.5
C29 C27 H27 107.5
C27 C28 H28A 109.5
C27 C28 H28B 109.5
H28A C28 H28B 109.5
C27 C28 H28C 109.5
H28A C28 H28C 109.5
H28B C28 H28C 109.5
C27 C29 H29A 109.5
C27 C29 H29B 109.5
H29A C29 H29B 109.5
C27 C29 H29C 109.5
H29A C29 H29C 109.5
H29B C29 H29C 109.5
C31 C30 C34 107.5(3)
C31 C30 C35 126.7(3)
C34 C30 C35 125.0(3)
C31 C30 U1 76.37(16)
C34 C30 U1 73.70(15)
C35 C30 U1 123.54(19)
C30 C31 C32 108.4(3)
C30 C31 C36 128.1(3)
C32 C31 C36 123.3(3)
C30 C31 U1 74.18(16)
C32 C31 U1 75.28(16)
C36 C31 U1 121.00(19)
C31 C32 C33 108.1(3)
C31 C32 C37 123.4(3)
C33 C32 C37 127.9(3)
C31 C32 U1 75.28(16)
C33 C32 U1 73.74(15)
C37 C32 U1 123.55(19)
C34 C33 C32 107.2(3)
C34 C33 C38 125.6(3)
C32 C33 C38 126.3(3)
C34 C33 U1 73.99(15)
C32 C33 U1 76.56(15)
C38 C33 U1 123.22(18)
C30 C34 C33 108.7(2)
C30 C34 C39 125.5(3)
C33 C34 C39 125.1(3)
C30 C34 U1 76.38(16)
C33 C34 U1 76.02(15)
C39 C34 U1 121.56(19)
C30 C35 H35A 109.5
C30 C35 H35B 109.5
H35A C35 H35B 109.5
C30 C35 H35C 109.5
H35A C35 H35C 109.5
H35B C35 H35C 109.5
C31 C36 H36A 109.5
C31 C36 H36B 109.5
H36A C36 H36B 109.5
C31 C36 H36C 109.5
H36A C36 H36C 109.5
H36B C36 H36C 109.5
C32 C37 H37A 109.5
C32 C37 H37B 109.5
H37A C37 H37B 109.5
C32 C37 H37C 109.5
H37A C37 H37C 109.5
H37B C37 H37C 109.5
C33 C38 H38A 109.5
C33 C38 H38B 109.5
H38A C38 H38B 109.5
C33 C38 H38C 109.5
H38A C38 H38C 109.5
H38B C38 H38C 109.5
C34 C39 H39A 109.5
C34 C39 H39B 109.5
H39A C39 H39B 109.5
C34 C39 H39C 109.5
H39A C39 H39C 109.5
H39B C39 H39C 109.5

loop_
_geom_bond_atom_site_label_1
_geom_bond_atom_site_label_2
_geom_bond_distance
U1 N2 2.400(2)
U1 N1 2.410(2)
U1 C34 2.735(3)
U1 C33 2.761(3)
U1 C30 2.770(3)
U1 C32 2.798(3)
U1 C31 2.798(3)
U1 I2 3.0612(3)
N1 C2 1.332(3)
N1 C4 1.440(3)
N2 C16 1.344(4)
N2 C18 1.445(3)
C1 C16 1.409(4)
C1 C2 1.411(4)
C1 H1 0.9500
C2 C3 1.522(4)
C3 H3A 0.9800
C3 H3B 0.9800
C3 H3C 0.9800
C4 C5 1.411(4)
C4 C9 1.420(4)
C5 C6 1.395(4)
C5 C13 1.527(4)
C6 C7 1.386(4)
C6 H6 0.9500
C7 C8 1.384(4)
C7 H7 0.9500
C8 C9 1.393(4)
C8 H8 0.9500
C9 C10 1.522(4)
C10 C11 1.522(4)
C10 C12 1.539(4)
C10 H10 1.0000
C11 H11A 0.9800
C11 H11B 0.9800
C11 H11C 0.9800
C12 H12A 0.9800
C12 H12B 0.9800
C12 H12C 0.9800
C13 C14 1.528(4)
C13 C15 1.531(5)
C13 H13 1.0000
C14 H14A 0.9800
C14 H14B 0.9800
C14 H14C 0.9800
C15 H15A 0.9800
C15 H15B 0.9800
C15 H15C 0.9800
C16 C17 1.514(4)
C17 H17A 0.9800
C17 H17B 0.9800
C17 H17C 0.9800
C18 C23 1.406(4)
C18 C19 1.416(4)
C19 C20 1.397(4)
C19 C27 1.520(4)
C20 C21 1.378(4)
C20 H20 0.9500
C21 C22 1.381(4)
C21 H21 0.9500
C22 C23 1.401(4)
C22 H22 0.9500
C23 C24 1.519(4)
C24 C25 1.525(4)
C24 C26 1.536(4)
C24 H24 1.0000
C25 H25A 0.9800
C25 H25B 0.9800
C25 H25C 0.9800
C26 H26A 0.9800
C26 H26B 0.9800
C26 H26C 0.9800
C27 C28 1.522(4)
C27 C29 1.531(4)
C27 H27 1.0000
C28 H28A 0.9800
C28 H28B 0.9800
C28 H28C 0.9800
C29 H29A 0.9800
C29 H29B 0.9800
C29 H29C 0.9800
C30 C31 1.416(4)
C30 C34 1.421(4)
C30 C35 1.515(4)
C31 C32 1.422(4)
C31 C36 1.507(4)
C32 C33 1.425(4)
C32 C37 1.504(4)
C33 C34 1.423(4)
C33 C38 1.511(4)
C34 C39 1.502(4)
C35 H35A 0.9800
C35 H35B 0.9800
C35 H35C 0.9800
C36 H36A 0.9800
C36 H36B 0.9800
C36 H36C 0.9800
C37 H37A 0.9800
C37 H37B 0.9800
C37 H37C 0.9800
C38 H38A 0.9800
C38 H38B 0.9800
C38 H38C 0.9800
C39 H39A 0.9800
C39 H39B 0.9800
C39 H39C 0.9800

loop_
_geom_torsion_atom_site_label_1
_geom_torsion_atom_site_label_2
_geom_torsion_atom_site_label_3
_geom_torsion_atom_site_label_4
_geom_torsion
C4 N1 C2 C1 173.8(2)
U1 N1 C2 C1 -29.4(3)
C4 N1 C2 C3 -6.5(4)
U1 N1 C2 C3 150.3(2)
C16 C1 C2 N1 -18.8(5)
C16 C1 C2 C3 161.4(3)
C2 N1 C4 C5 -101.0(3)
U1 N1 C4 C5 105.1(3)
C2 N1 C4 C9 83.2(3)
U1 N1 C4 C9 -70.7(3)
C9 C4 C5 C6 1.2(4)
N1 C4 C5 C6 -174.5(2)
C9 C4 C5 C13 -177.7(3)
N1 C4 C5 C13 6.6(4)
C4 C5 C6 C7 0.8(4)
C13 C5 C6 C7 179.8(3)
C5 C6 C7 C8 -1.5(5)
C6 C7 C8 C9 0.2(5)
C7 C8 C9 C4 1.8(4)
C7 C8 C9 C10 -179.1(3)
C5 C4 C9 C8 -2.5(4)
N1 C4 C9 C8 173.1(2)
C5 C4 C9 C10 178.5(3)
N1 C4 C9 C10 -5.9(4)
C8 C9 C10 C11 -67.5(3)
C4 C9 C10 C11 111.5(3)
C8 C9 C10 C12 55.9(3)
C4 C9 C10 C12 -125.1(3)
C6 C5 C13 C14 27.2(4)
C4 C5 C13 C14 -153.9(3)
C6 C5 C13 C15 -97.2(3)
C4 C5 C13 C15 81.7(3)
C18 N2 C16 C1 -169.1(3)
U1 N2 C16 C1 32.0(3)
C18 N2 C16 C17 9.1(4)
U1 N2 C16 C17 -149.8(2)
C2 C1 C16 N2 17.1(5)
C2 C1 C16 C17 -161.1(3)
C16 N2 C18 C23 -83.0(3)
U1 N2 C18 C23 72.6(3)
C16 N2 C18 C19 100.9(3)
U1 N2 C18 C19 -103.4(2)
C23 C18 C19 C20 -3.1(4)
N2 C18 C19 C20 173.0(2)
C23 C18 C19 C27 176.8(2)
N2 C18 C19 C27 -7.2(4)
C18 C19 C20 C21 2.0(4)
C27 C19 C20 C21 -177.9(3)
C19 C20 C21 C22 0.7(5)
C20 C21 C22 C23 -2.4(5)
C21 C22 C23 C18 1.3(4)
C21 C22 C23 C24 -177.1(3)
C19 C18 C23 C22 1.5(4)
N2 C18 C23 C22 -174.4(2)
C19 C18 C23 C24 179.8(2)
N2 C18 C23 C24 3.9(4)
C22 C23 C24 C25 74.2(3)
C18 C23 C24 C25 -104.1(3)
C22 C23 C24 C26 -49.2(4)
C18 C23 C24 C26 132.5(3)
C20 C19 C27 C28 -20.1(4)
C18 C19 C27 C28 160.0(3)
C20 C19 C27 C29 103.2(3)
C18 C19 C27 C29 -76.7(3)
C34 C30 C31 C32 0.4(3)
C35 C30 C31 C32 -170.0(3)
U1 C30 C31 C32 68.1(2)
C34 C30 C31 C36 175.0(3)
C35 C30 C31 C36 4.6(5)
U1 C30 C31 C36 -117.3(3)
C34 C30 C31 U1 -67.70(19)
C35 C30 C31 U1 121.9(3)
C30 C31 C32 C33 -0.4(3)
C36 C31 C32 C33 -175.3(3)
U1 C31 C32 C33 67.03(19)
C30 C31 C32 C37 171.9(3)
C36 C31 C32 C37 -3.1(4)
U1 C31 C32 C37 -120.7(3)
C30 C31 C32 U1 -67.4(2)
C36 C31 C32 U1 117.7(3)
C31 C32 C33 C34 0.2(3)
C37 C32 C33 C34 -171.6(3)
U1 C32 C33 C34 68.21(18)
C31 C32 C33 C38 170.4(3)
C37 C32 C33 C38 -1.4(5)
U1 C32 C33 C38 -121.6(3)
C31 C32 C33 U1 -68.05(19)
C37 C32 C33 U1 120.2(3)
C31 C30 C34 C33 -0.3(3)
C35 C30 C34 C33 170.3(3)
U1 C30 C34 C33 -69.84(19)
C31 C30 C34 C39 -171.2(3)
C35 C30 C34 C39 -0.6(4)
U1 C30 C34 C39 119.3(3)
C31 C30 C34 U1 69.5(2)
C35 C30 C34 U1 -119.9(3)
C32 C33 C34 C30 0.1(3)
C38 C33 C34 C30 -170.2(3)
U1 C33 C34 C30 70.09(19)
C32 C33 C34 C39 171.1(3)
C38 C33 C34 C39 0.7(4)
U1 C33 C34 C39 -119.0(3)
C32 C33 C34 U1 -69.98(19)
C38 C33 C34 U1 119.7(3)
